data_2240968
loop_
_publ_author_name
'Zhu, Jin-Li'
'Li, Jian-hua'
'Wang, Miao'
'Jiang, Guo-Min'
'Jiang, Guo-Qing'

_publ_section_title
;
 Crystal structure of
 aquabis[4-(methylsulfanyl)benzoato-\k<i>O</i>](1,10-phenanthroline-\k^2^<i>N</i>,<i>N</i>')copper(II)
 monohydrate
;
_journal_coeditor_code GW2152
_journal_issue 8
_journal_name_full 'Acta Crystallographica Section E'
_journal_page_first 980
_journal_page_last 982
_journal_paper_doi 10.1107/S205698901501364X
_journal_volume 71
_journal_year 2015
_chemical_formula_iupac '[Cu (C8 H7 O2 S1)2 (C12 H8 N2) (H2 O1)], H2 O'
_chemical_formula_moiety 'C28 H24 Cu N2 O5 S2, H2 O'
_chemical_formula_sum 'C28 H26 Cu N2 O6 S2'
_chemical_formula_weight 614.18
_chemical_name_systematic
;Aquabis[4-(methylsulfanyl)benzoato-\k<i>O</i>](1,10-phenanthroline-\k^2^<i>N</i>,<i>N</i>')copper(II)
monohydrate
;
_space_group_IT_number 15
_symmetry_cell_setting monoclinic
_symmetry_space_group_name_Hall '-C 2yc'
_symmetry_space_group_name_H-M 'C 1 2/c 1'
_atom_sites_solution_hydrogens geom
_atom_sites_solution_primary direct
_atom_sites_solution_secondary difmap
_audit_creation_method SHELXL-97
_cell_angle_alpha 90.00
_cell_angle_beta 101.426(2)
_cell_angle_gamma 90.00
_cell_formula_units_Z 8
_cell_length_a 30.2105(12)
_cell_length_b 17.2468(6)
_cell_length_c 10.7009(4)
_cell_measurement_temperature 293(2)
_cell_measurement_theta_max 24.53
_cell_measurement_theta_min 3.19
_cell_volume 5465.0(4)
_computing_cell_refinement
;
SAINT (Bruker, 2000)
;
_computing_data_collection
;
<i>APEX2</i> (Bruker, 2000)
;
_computing_data_reduction
;
SAINT (Bruker, 2000)
;
_computing_molecular_graphics
;
SHELXTL (Sheldrick, 2008)
;
_computing_publication_material
;
SHELXTL (Sheldrick, 2008)
;
_computing_structure_refinement
;
<i>SHELXL97</i> (Sheldrick, 2008)
;
_computing_structure_solution
;
<i>SHELXS97</i> (Sheldrick, 2008)
;
_diffrn_ambient_temperature 293(2)
_diffrn_measured_fraction_theta_full 0.987
_diffrn_measured_fraction_theta_max 0.987
_diffrn_measurement_device_type 'Bruker SMART APEX CCD area-detector'
_diffrn_measurement_method 'phi and omega scans'
_diffrn_radiation_monochromator graphite
_diffrn_radiation_source 'fine-focus sealed tube'
_diffrn_radiation_type MoK\a
_diffrn_radiation_wavelength 0.71073
_diffrn_reflns_av_R_equivalents 0.0332
_diffrn_reflns_av_sigmaI/netI 0.0422
_diffrn_reflns_limit_h_max 37
_diffrn_reflns_limit_h_min -39
_diffrn_reflns_limit_k_max 22
_diffrn_reflns_limit_k_min -18
_diffrn_reflns_limit_l_max 13
_diffrn_reflns_limit_l_min -13
_diffrn_reflns_number 24423
_diffrn_reflns_theta_full 27.62
_diffrn_reflns_theta_max 27.62
_diffrn_reflns_theta_min 2.26
_exptl_absorpt_coefficient_mu 0.998
_exptl_absorpt_correction_T_max 0.9557
_exptl_absorpt_correction_T_min 0.8785
_exptl_absorpt_correction_type multi-scan
_exptl_absorpt_process_details
;
(SADABS; Bruker, 2000)
;
_exptl_crystal_colour blue
_exptl_crystal_density_diffrn 1.493
_exptl_crystal_density_method 'not measured'
_exptl_crystal_description block
_exptl_crystal_F_000 2536
_exptl_crystal_size_max 0.23
_exptl_crystal_size_mid 0.18
_exptl_crystal_size_min 0.13
_refine_diff_density_max 0.424
_refine_diff_density_min -0.670
_refine_ls_extinction_method none
_refine_ls_goodness_of_fit_ref 1.043
_refine_ls_hydrogen_treatment constr
_refine_ls_matrix_type full
_refine_ls_number_parameters 354
_refine_ls_number_reflns 6357
_refine_ls_number_restraints 0
_refine_ls_restrained_S_all 1.043
_refine_ls_R_factor_all 0.0846
_refine_ls_R_factor_gt 0.0496
_refine_ls_shift/su_max 0.001
_refine_ls_shift/su_mean 0.000
_refine_ls_structure_factor_coef Fsqd
_refine_ls_weighting_details 'calc w=1/[\s^2^(Fo^2^)+(0.1167P)^2^+0.0000P] where P=(Fo^2^+2Fc^2^)/3'
_refine_ls_weighting_scheme calc
_refine_ls_wR_factor_gt 0.1454
_refine_ls_wR_factor_ref 0.1776
_reflns_number_gt 4364
_reflns_number_total 6357
_reflns_threshold_expression I>2sigma(I)
_cod_data_source_file gw2152sup1.cf
_cod_data_source_block I
_cod_original_sg_symbol_Hall '-C 2yc '
_cod_original_sg_symbol_H-M 'C 2/c  '
_cod_original_formula_sum 'C28 H26 Cu N2 O6 S2 '
_cod_database_code 2240968
_cod_database_fobs_code 2240968

loop_
_symmetry_equiv_pos_as_xyz
'x, y, z'
'-x, y, -z+1/2'
'x+1/2, y+1/2, z'
'-x+1/2, y+1/2, -z+1/2'
'-x, -y, -z'
'x, -y, z-1/2'
'-x+1/2, -y+1/2, -z'
'x+1/2, -y+1/2, z-1/2'

loop_
_atom_site_type_symbol
_atom_site_label
_atom_site_fract_x
_atom_site_fract_y
_atom_site_fract_z
_atom_site_U_iso_or_equiv
_atom_site_adp_type
_atom_site_calc_flag
_atom_site_refinement_flags
_atom_site_occupancy
_atom_site_symmetry_multiplicity
C C1 0.91367(10) 0.80765(19) 0.6949(3) 0.0395(7) Uani d . 1 1
C C2 0.94361(12) 0.8504(2) 0.7863(3) 0.0473(8) Uani d . 1 1
H H2 0.9447 0.9040 0.7783 0.057 Uiso calc R 1 1
C C3 0.97159(12) 0.8147(2) 0.8880(3) 0.0507(9) Uani d . 1 1
H H3 0.9914 0.8443 0.9469 0.061 Uiso calc R 1 1
C C4 0.97032(12) 0.7360(2) 0.9025(3) 0.0487(8) Uani d . 1 1
C C5 0.94020(15) 0.6925(2) 0.8154(4) 0.0624(10) Uani d . 1 1
H H5 0.9388 0.6391 0.8258 0.075 Uiso calc R 1 1
C C6 0.91192(14) 0.7280(2) 0.7125(3) 0.0568(9) Uani d . 1 1
H H6 0.8917 0.6981 0.6552 0.068 Uiso calc R 1 1
C C7 0.88454(10) 0.8481(2) 0.5835(3) 0.0420(7) Uani d . 1 1
C C8 1.03311(16) 0.7601(3) 1.1220(4) 0.0782(13) Uani d . 1 1
H H8A 1.0536 0.7839 1.0756 0.117 Uiso calc R 1 1
H H8B 1.0498 0.7390 1.2004 0.117 Uiso calc R 1 1
H H8C 1.0121 0.7982 1.1404 0.117 Uiso calc R 1 1
C C9 0.70228(11) 0.94306(18) 0.6029(3) 0.0395(7) Uani d . 1 1
C C10 0.69449(13) 0.99837(19) 0.6908(3) 0.0464(8) Uani d . 1 1
H H10 0.7150 1.0386 0.7133 0.056 Uiso calc R 1 1
C C11 0.65679(13) 0.9942(2) 0.7449(3) 0.0530(9) Uani d . 1 1
H H11 0.6518 1.0322 0.8023 0.064 Uiso calc R 1 1
C C12 0.62624(12) 0.9342(2) 0.7147(3) 0.0515(9) Uani d . 1 1
C C13 0.63413(13) 0.8776(2) 0.6289(3) 0.0516(9) Uani d . 1 1
H H13 0.6141 0.8365 0.6085 0.062 Uiso calc R 1 1
C C14 0.67156(13) 0.88267(18) 0.5744(3) 0.0458(8) Uani d . 1 1
H H14 0.6764 0.8447 0.5169 0.055 Uiso calc R 1 1
C C15 0.74312(11) 0.94912(18) 0.5455(3) 0.0398(7) Uani d . 1 1
C C16 0.58169(19) 0.9886(3) 0.9050(4) 0.0901(16) Uani d . 1 1
H H16A 0.6090 0.9776 0.9655 0.135 Uiso calc R 1 1
H H16B 0.5562 0.9829 0.9455 0.135 Uiso calc R 1 1
H H16C 0.5827 1.0407 0.8743 0.135 Uiso calc R 1 1
C C17 0.86956(12) 0.9017(2) 0.2168(4) 0.0549(9) Uani d . 1 1
H H17 0.8782 0.9471 0.2621 0.066 Uiso calc R 1 1
C C18 0.89325(14) 0.8779(3) 0.1231(4) 0.0674(12) Uani d . 1 1
H H18 0.9170 0.9079 0.1068 0.081 Uiso calc R 1 1
C C19 0.88197(13) 0.8122(3) 0.0567(4) 0.0629(11) Uani d . 1 1
H H19 0.8981 0.7967 -0.0046 0.076 Uiso calc R 1 1
C C20 0.84605(12) 0.7673(2) 0.0800(3) 0.0475(8) Uani d . 1 1
C C21 0.83066(14) 0.6981(2) 0.0145(3) 0.0549(9) Uani d . 1 1
H H21 0.8461 0.6786 -0.0456 0.066 Uiso calc R 1 1
C C22 0.79377(13) 0.6595(2) 0.0372(3) 0.0525(9) Uani d . 1 1
H H22 0.7843 0.6146 -0.0083 0.063 Uiso calc R 1 1
C C23 0.76929(11) 0.68729(18) 0.1307(3) 0.0416(7) Uani d . 1 1
C C24 0.73153(12) 0.65166(19) 0.1591(3) 0.0447(8) Uani d . 1 1
H H24 0.7201 0.6068 0.1162 0.054 Uiso calc R 1 1
C C25 0.71115(12) 0.68223(19) 0.2497(3) 0.0445(8) Uani d . 1 1
H H25 0.6854 0.6591 0.2679 0.053 Uiso calc R 1 1
C C26 0.72889(11) 0.74829(18) 0.3155(3) 0.0400(7) Uani d . 1 1
H H26 0.7148 0.7679 0.3786 0.048 Uiso calc R 1 1
C C27 0.78475(10) 0.75391(17) 0.1992(3) 0.0362(7) Uani d . 1 1
C C28 0.82339(10) 0.79504(18) 0.1740(3) 0.0378(7) Uani d . 1 1
H H5B 0.8518 0.9712 0.4639 0.045 Uiso d R 1 1
Cu Cu1 0.797423(13) 0.87819(2) 0.37570(3) 0.03815(16) Uani d . 1 1
N N1 0.83506(9) 0.86080(16) 0.2421(3) 0.0430(6) Uani d . 1 1
N N2 0.76492(8) 0.78433(15) 0.2920(2) 0.0368(6) Uani d . 1 1
O O1 0.89755(8) 0.91478(15) 0.5570(2) 0.0581(7) Uani d . 1 1
O O2 0.85009(8) 0.81458(13) 0.5254(2) 0.0458(5) Uani d . 1 1
O O3 0.76917(8) 1.00411(14) 0.5740(3) 0.0558(6) Uani d . 1 1
O O4 0.74829(8) 0.89487(13) 0.4657(2) 0.0439(5) Uani d . 1 1
O O5 0.82673(8) 0.97740(12) 0.4260(2) 0.0489(6) Uani d . 1 1
H H5A 0.8159 0.9985 0.4786 0.073 Uiso d R 1 1
O O6 0.97937(10) -0.00119(17) 0.1092(3) 0.0822(9) Uani d . 1 1
H H6B 0.9609 0.0363 0.0910 0.099 Uiso d R 1 1
H H6C 1.0066 0.0119 0.1101 0.099 Uiso d R 1 1
S S1 1.00341(4) 0.68523(7) 1.02966(10) 0.0694(3) Uani d . 1 1
S S2 0.57647(4) 0.92277(9) 0.77475(13) 0.0935(5) Uani d . 1 1

loop_
_atom_site_aniso_label
_atom_site_aniso_U_11
_atom_site_aniso_U_22
_atom_site_aniso_U_33
_atom_site_aniso_U_12
_atom_site_aniso_U_13
_atom_site_aniso_U_23
C1 0.0325(16) 0.0469(19) 0.0395(16) 0.0020(13) 0.0083(13) 0.0057(13)
C2 0.0399(19) 0.0486(19) 0.0525(19) -0.0084(15) 0.0070(15) 0.0088(15)
C3 0.0421(19) 0.067(2) 0.0403(17) -0.0142(17) 0.0018(15) 0.0081(16)
C4 0.0395(19) 0.066(2) 0.0411(17) 0.0069(16) 0.0082(15) 0.0065(16)
C5 0.073(3) 0.044(2) 0.064(2) 0.0081(19) -0.002(2) 0.0067(17)
C6 0.059(2) 0.052(2) 0.052(2) 0.0027(18) -0.0051(18) -0.0054(16)
C7 0.0313(16) 0.054(2) 0.0401(16) -0.0002(15) 0.0059(13) 0.0022(14)
C8 0.077(3) 0.102(4) 0.048(2) 0.018(3) -0.006(2) 0.002(2)
C9 0.0458(18) 0.0377(17) 0.0316(15) 0.0016(14) -0.0005(13) -0.0005(12)
C10 0.059(2) 0.0433(18) 0.0351(16) -0.0090(15) 0.0050(15) -0.0059(13)
C11 0.066(2) 0.053(2) 0.0409(17) -0.0049(18) 0.0134(17) -0.0128(15)
C12 0.053(2) 0.064(2) 0.0388(17) -0.0093(17) 0.0111(16) -0.0106(15)
C13 0.053(2) 0.053(2) 0.0487(19) -0.0111(16) 0.0089(17) -0.0131(15)
C14 0.051(2) 0.0438(19) 0.0411(17) -0.0023(15) 0.0056(15) -0.0104(14)
C15 0.0417(18) 0.0358(16) 0.0376(16) 0.0002(14) -0.0026(14) 0.0021(13)
C16 0.107(4) 0.097(4) 0.080(3) -0.016(3) 0.051(3) -0.034(3)
C17 0.046(2) 0.054(2) 0.063(2) -0.0111(17) 0.0098(18) 0.0098(18)
C18 0.047(2) 0.082(3) 0.078(3) -0.010(2) 0.024(2) 0.023(2)
C19 0.055(2) 0.072(3) 0.070(2) 0.003(2) 0.034(2) 0.013(2)
C20 0.0464(19) 0.052(2) 0.0472(18) 0.0092(16) 0.0162(16) 0.0163(15)
C21 0.067(2) 0.056(2) 0.0467(18) 0.0110(18) 0.0229(18) 0.0013(16)
C22 0.073(3) 0.0426(19) 0.0441(18) 0.0016(18) 0.0170(18) -0.0016(15)
C23 0.050(2) 0.0378(17) 0.0369(15) 0.0023(14) 0.0097(14) 0.0034(13)
C24 0.055(2) 0.0387(17) 0.0386(16) -0.0060(15) 0.0049(15) -0.0007(13)
C25 0.0444(19) 0.0447(18) 0.0439(17) -0.0101(14) 0.0075(15) 0.0037(14)
C26 0.0414(18) 0.0430(17) 0.0366(15) -0.0035(14) 0.0100(14) 0.0003(13)
C27 0.0387(17) 0.0391(16) 0.0302(14) 0.0035(13) 0.0052(12) 0.0088(12)
C28 0.0386(17) 0.0384(16) 0.0356(15) 0.0036(13) 0.0053(13) 0.0109(12)
Cu1 0.0367(2) 0.0361(2) 0.0400(2) -0.00390(15) 0.00356(17) 0.00118(15)
N1 0.0383(15) 0.0448(15) 0.0454(15) -0.0032(12) 0.0068(12) 0.0104(12)
N2 0.0373(14) 0.0416(14) 0.0314(12) -0.0016(11) 0.0065(11) 0.0024(10)
O1 0.0417(14) 0.0576(16) 0.0684(16) -0.0104(12) -0.0048(12) 0.0218(12)
O2 0.0392(13) 0.0479(13) 0.0464(12) -0.0033(10) -0.0008(10) 0.0060(10)
O3 0.0497(15) 0.0448(14) 0.0723(16) -0.0081(11) 0.0101(13) -0.0149(12)
O4 0.0457(13) 0.0413(12) 0.0445(12) -0.0041(10) 0.0083(10) -0.0057(9)
O5 0.0430(13) 0.0382(12) 0.0610(15) -0.0046(10) -0.0003(11) 0.0019(10)
O6 0.0511(17) 0.0655(18) 0.134(3) -0.0018(14) 0.0276(18) -0.0165(17)
S1 0.0648(7) 0.0801(7) 0.0561(6) 0.0082(5) -0.0055(5) 0.0215(5)
S2 0.0787(8) 0.1247(12) 0.0894(9) -0.0404(8) 0.0461(7) -0.0575(8)

loop_
_atom_type_symbol
_atom_type_description
_atom_type_scat_dispersion_real
_atom_type_scat_dispersion_imag
_atom_type_scat_source
C C 0.0033 0.0016 'International Tables Vol C Tables 4.2.6.8 and 6.1.1.4'
H H 0.0000 0.0000 'International Tables Vol C Tables 4.2.6.8 and 6.1.1.4'
Cu Cu 0.3201 1.2651 'International Tables Vol C Tables 4.2.6.8 and 6.1.1.4'
N N 0.0061 0.0033 'International Tables Vol C Tables 4.2.6.8 and 6.1.1.4'
O O 0.0106 0.0060 'International Tables Vol C Tables 4.2.6.8 and 6.1.1.4'
S S 0.1246 0.1234 'International Tables Vol C Tables 4.2.6.8 and 6.1.1.4'

loop_
_geom_angle_atom_site_label_1
_geom_angle_atom_site_label_2
_geom_angle_atom_site_label_3
_geom_angle
C6 C1 C2 117.5(3)
C6 C1 C7 122.2(3)
C2 C1 C7 120.3(3)
C3 C2 C1 121.6(3)
C3 C2 H2 119.2
C1 C2 H2 119.2
C4 C3 C2 120.3(3)
C4 C3 H3 119.8
C2 C3 H3 119.8
C3 C4 C5 119.4(3)
C3 C4 S1 124.0(3)
C5 C4 S1 116.6(3)
C4 C5 C6 120.7(4)
C4 C5 H5 119.7
C6 C5 H5 119.7
C1 C6 C5 120.5(4)
C1 C6 H6 119.8
C5 C6 H6 119.8
O2 C7 O1 125.2(3)
O2 C7 C1 118.7(3)
O1 C7 C1 116.1(3)
S1 C8 H8A 109.5
S1 C8 H8B 109.5
H8A C8 H8B 109.5
S1 C8 H8C 109.5
H8A C8 H8C 109.5
H8B C8 H8C 109.5
C14 C9 C10 117.9(3)
C14 C9 C15 122.4(3)
C10 C9 C15 119.7(3)
C11 C10 C9 120.8(3)
C11 C10 H10 119.6
C9 C10 H10 119.6
C10 C11 C12 120.7(3)
C10 C11 H11 119.7
C12 C11 H11 119.7
C11 C12 C13 119.0(3)
C11 C12 S2 125.3(3)
C13 C12 S2 115.7(3)
C14 C13 C12 119.9(3)
C14 C13 H13 120.1
C12 C13 H13 120.1
C13 C14 C9 121.7(3)
C13 C14 H14 119.2
C9 C14 H14 119.2
O3 C15 O4 124.4(3)
O3 C15 C9 119.6(3)
O4 C15 C9 116.0(3)
S2 C16 H16A 109.5
S2 C16 H16B 109.5
H16A C16 H16B 109.5
S2 C16 H16C 109.5
H16A C16 H16C 109.5
H16B C16 H16C 109.5
N1 C17 C18 121.4(4)
N1 C17 H17 119.3
C18 C17 H17 119.3
C19 C18 C17 120.8(3)
C19 C18 H18 119.6
C17 C18 H18 119.6
C18 C19 C20 119.8(4)
C18 C19 H19 120.1
C20 C19 H19 120.1
C19 C20 C28 116.4(3)
C19 C20 C21 124.8(3)
C28 C20 C21 118.8(3)
C22 C21 C20 121.6(3)
C22 C21 H21 119.2
C20 C21 H21 119.2
C21 C22 C23 120.9(3)
C21 C22 H22 119.6
C23 C22 H22 119.6
C24 C23 C27 117.2(3)
C24 C23 C22 124.4(3)
C27 C23 C22 118.4(3)
C25 C24 C23 119.8(3)
C25 C24 H24 120.1
C23 C24 H24 120.1
C24 C25 C26 119.8(3)
C24 C25 H25 120.1
C26 C25 H25 120.1
N2 C26 C25 122.6(3)
N2 C26 H26 118.7
C25 C26 H26 118.7
N2 C27 C23 123.4(3)
N2 C27 C28 115.9(3)
C23 C27 C28 120.6(3)
N1 C28 C20 123.8(3)
N1 C28 C27 116.6(3)
C20 C28 C27 119.6(3)
O4 Cu1 O5 94.74(10)
O4 Cu1 N2 89.22(9)
O5 Cu1 N2 169.62(9)
O4 Cu1 N1 164.97(11)
O5 Cu1 N1 92.14(11)
N2 Cu1 N1 81.88(10)
O4 Cu1 O2 102.47(9)
O5 Cu1 O2 90.72(9)
N2 Cu1 O2 97.80(9)
N1 Cu1 O2 90.77(10)
C17 N1 C28 117.7(3)
C17 N1 Cu1 129.8(3)
C28 N1 Cu1 112.4(2)
C26 N2 C27 117.1(3)
C26 N2 Cu1 130.0(2)
C27 N2 Cu1 112.9(2)
C7 O2 Cu1 121.4(2)
C15 O4 Cu1 129.5(2)
Cu1 O5 H5B 111.0
Cu1 O5 H5A 111.7
H5B O5 H5A 100.8
H6B O6 H6C 112.9
C4 S1 C8 102.6(2)
C12 S2 C16 105.4(2)

loop_
_geom_bond_atom_site_label_1
_geom_bond_atom_site_label_2
_geom_bond_distance
C1 C6 1.389(5)
C1 C2 1.403(5)
C1 C7 1.505(4)
C2 C3 1.384(5)
C2 H2 0.9300
C3 C4 1.366(5)
C3 H3 0.9300
C4 C5 1.387(5)
C4 S1 1.755(4)
C5 C6 1.395(5)
C5 H5 0.9300
C6 H6 0.9300
C7 O2 1.243(4)
C7 O1 1.266(4)
C8 S1 1.759(5)
C8 H8A 0.9600
C8 H8B 0.9600
C8 H8C 0.9600
C9 C14 1.388(4)
C9 C10 1.392(4)
C9 C15 1.487(5)
C10 C11 1.378(5)
C10 H10 0.9300
C11 C12 1.382(5)
C11 H11 0.9300
C12 C13 1.392(5)
C12 S2 1.759(4)
C13 C14 1.374(5)
C13 H13 0.9300
C14 H14 0.9300
C15 O3 1.232(4)
C15 O4 1.296(4)
C16 S2 1.780(4)
C16 H16A 0.9600
C16 H16B 0.9600
C16 H16C 0.9600
C17 N1 1.330(4)
C17 C18 1.403(6)
C17 H17 0.9300
C18 C19 1.345(6)
C18 H18 0.9300
C19 C20 1.395(5)
C19 H19 0.9300
C20 C28 1.408(4)
C20 C21 1.415(5)
C21 C22 1.361(5)
C21 H21 0.9300
C22 C23 1.439(4)
C22 H22 0.9300
C23 C24 1.382(4)
C23 C27 1.392(4)
C24 C25 1.354(4)
C24 H24 0.9300
C25 C26 1.390(4)
C25 H25 0.9300
C26 N2 1.320(4)
C26 H26 0.9300
C27 N2 1.363(4)
C27 C28 1.436(4)
C28 N1 1.356(4)
Cu1 O4 1.945(2)
Cu1 O5 1.953(2)
Cu1 N2 2.010(3)
Cu1 N1 2.018(3)
Cu1 O2 2.301(2)
O5 H5B 0.7928
O5 H5A 0.7938
O6 H6B 0.8499
O6 H6C 0.8500

loop_
_geom_hbond_atom_site_label_D
_geom_hbond_atom_site_label_H
_geom_hbond_atom_site_label_A
_geom_hbond_site_symmetry_A
_geom_hbond_distance_DH
_geom_hbond_distance_HA
_geom_hbond_distance_DA
_geom_hbond_angle_DHA
O5 H5A O3 . 0.79 1.90 2.614(3) 149.2
O5 H5B O1 . 0.79 1.82 2.554(3) 154.0
C8 H8B S2 8_566 0.96 2.97 3.672(5) 131.1
O6 H6B O1 6_565 0.85 2.06 2.845(4) 154
C18 H18 O6 1_565 0.93 2.45 3.361(6) 168
C22 H22 O3 4_645 0.93 2.51 3.364(4) 153

loop_
_geom_torsion_atom_site_label_1
_geom_torsion_atom_site_label_2
_geom_torsion_atom_site_label_3
_geom_torsion_atom_site_label_4
_geom_torsion
C6 C1 C2 C3 2.2(5)
C7 C1 C2 C3 -178.4(3)
C1 C2 C3 C4 -0.6(5)
C2 C3 C4 C5 -1.1(5)
C2 C3 C4 S1 -178.6(3)
C3 C4 C5 C6 1.2(6)
S1 C4 C5 C6 178.9(3)
C2 C1 C6 C5 -2.1(5)
C7 C1 C6 C5 178.6(3)
C4 C5 C6 C1 0.4(6)
C6 C1 C7 O2 19.7(5)
C2 C1 C7 O2 -159.7(3)
C6 C1 C7 O1 -160.6(3)
C2 C1 C7 O1 20.0(4)
C14 C9 C10 C11 -1.7(5)
C15 C9 C10 C11 179.7(3)
C9 C10 C11 C12 1.2(5)
C10 C11 C12 C13 0.2(6)
C10 C11 C12 S2 -179.0(3)
C11 C12 C13 C14 -0.9(6)
S2 C12 C13 C14 178.4(3)
C12 C13 C14 C9 0.3(6)
C10 C9 C14 C13 1.0(5)
C15 C9 C14 C13 179.6(3)
C14 C9 C15 O3 179.8(3)
C10 C9 C15 O3 -1.7(5)
C14 C9 C15 O4 0.6(4)
C10 C9 C15 O4 179.1(3)
N1 C17 C18 C19 -0.7(6)
C17 C18 C19 C20 0.6(6)
C18 C19 C20 C28 0.2(6)
C18 C19 C20 C21 178.7(4)
C19 C20 C21 C22 -176.3(4)
C28 C20 C21 C22 2.2(5)
C20 C21 C22 C23 -0.9(6)
C21 C22 C23 C24 179.8(3)
C21 C22 C23 C27 -1.2(5)
C27 C23 C24 C25 0.4(5)
C22 C23 C24 C25 179.5(3)
C23 C24 C25 C26 -1.4(5)
C24 C25 C26 N2 1.3(5)
C24 C23 C27 N2 0.7(5)
C22 C23 C27 N2 -178.4(3)
C24 C23 C27 C28 -179.0(3)
C22 C23 C27 C28 1.8(5)
C19 C20 C28 N1 -1.0(5)
C21 C20 C28 N1 -179.6(3)
C19 C20 C28 C27 177.1(3)
C21 C20 C28 C27 -1.5(5)
N2 C27 C28 N1 -2.1(4)
C23 C27 C28 N1 177.7(3)
N2 C27 C28 C20 179.7(3)
C23 C27 C28 C20 -0.5(4)
C18 C17 N1 C28 -0.1(5)
C18 C17 N1 Cu1 176.6(3)
C20 C28 N1 C17 1.0(5)
C27 C28 N1 C17 -177.2(3)
C20 C28 N1 Cu1 -176.3(2)
C27 C28 N1 Cu1 5.5(3)
O4 Cu1 N1 C17 123.6(4)
O5 Cu1 N1 C17 6.4(3)
N2 Cu1 N1 C17 177.9(3)
O2 Cu1 N1 C17 -84.4(3)
O4 Cu1 N1 C28 -59.5(5)
O5 Cu1 N1 C28 -176.7(2)
N2 Cu1 N1 C28 -5.3(2)
O2 Cu1 N1 C28 92.5(2)
C25 C26 N2 C27 -0.2(5)
C25 C26 N2 Cu1 -178.5(2)
C23 C27 N2 C26 -0.8(4)
C28 C27 N2 C26 178.9(3)
C23 C27 N2 Cu1 177.7(2)
C28 C27 N2 Cu1 -2.5(3)
O4 Cu1 N2 C26 -9.6(3)
O5 Cu1 N2 C26 -122.2(5)
N1 Cu1 N2 C26 -177.5(3)
O2 Cu1 N2 C26 92.9(3)
O4 Cu1 N2 C27 172.0(2)
O5 Cu1 N2 C27 59.5(6)
N1 Cu1 N2 C27 4.2(2)
O2 Cu1 N2 C27 -85.5(2)
O1 C7 O2 Cu1 -9.7(4)
C1 C7 O2 Cu1 170.0(2)
O4 Cu1 O2 C7 -105.1(2)
O5 Cu1 O2 C7 -10.1(2)
N2 Cu1 O2 C7 164.0(2)
N1 Cu1 O2 C7 82.1(2)
O3 C15 O4 Cu1 3.7(5)
C9 C15 O4 Cu1 -177.1(2)
O5 Cu1 O4 C15 -9.0(3)
N2 Cu1 O4 C15 -179.4(3)
N1 Cu1 O4 C15 -126.0(4)
O2 Cu1 O4 C15 82.8(3)
C3 C4 S1 C8 1.7(4)
C5 C4 S1 C8 -175.8(3)
C11 C12 S2 C16 -13.4(4)
C13 C12 S2 C16 167.4(3)
